data_6000756
loop_
_publ_author_name
'Le, Fur E'
'De, Villars B'
'Tortelier, J.'
'Pivan, J. Y.'

_publ_section_title
;
 New data on rubidium vanadium phosphate Structure determination of the
 disordered (V-V-P-V) compound Rb-6(V2O3)(2)(VO)(2)(PO4)(4)(HP2-xVxO7)
 with x similar to 0.6
;
_journal_name_full
;
 International Journal of Inorganic Materials
;
_journal_page_first 9
_journal_page_last 15
_journal_paper_doi 10.1016/S1466-6049(00)00100-8
_journal_volume 3
_journal_year 2001
_chemical_formula_sum 'H O31 P6 Rb6 V6'
_space_group_name_H-M_alt Pmn2
_cell_angle_alpha 90.000
_cell_angle_beta 90.000
_cell_angle_gamma 90.000
_cell_length_a 13.5505
_cell_length_b 7.1407
_cell_length_c 14.7040
_cell_volume 1422.76
_cod_database_code 6000756

loop_
_atom_site_label
_atom_site_fract_x
_atom_site_fract_y
_atom_site_fract_z
? ? ? ?
